data_1558136
loop_
_publ_author_name
'Ponduru, Tharun Teja'
'Wang, Guocang'
'Manoj, Sai'
'Pan, Sudip'
'Zhao, Lili'
'Frenking, Gernot'
'Dias, H. V. Rasika'

_publ_section_title
;
 Synthesis and characterization of heterometallic complexes involving
 coinage metals and isoelectronic Fe(CO)<sub>5</sub>,
 [Mn(CO)<sub>5</sub>]<sup>-</sup> and [Fe(CO)<sub>4</sub>CN]<sup>-</sup>
 ligands.
;
_journal_issue 25
_journal_name_full 'Dalton transactions (Cambridge, England : 2003)'
_journal_page_first 8566
_journal_page_last 8581
_journal_paper_doi 10.1039/d0dt01590c
_journal_volume 49
_journal_year 2020
_chemical_formula_moiety 'C32 H38 Au Fe N2 O5, F6 Sb'
_chemical_formula_sum 'C32 H38 Au F6 Fe N2 O5 Sb'
_chemical_formula_weight 1019.21
_space_group_crystal_system monoclinic
_space_group_IT_number 14
_space_group_name_Hall '-P 2yn'
_space_group_name_H-M_alt 'P 1 21/n 1'
_atom_sites_solution_hydrogens geom
_atom_sites_solution_primary dual
_audit_creation_date 2017-09-24
_audit_creation_method
;
Olex2 1.2
(compiled 2017.08.10 svn.r3458 for OlexSys, GUI svn.r5381)
;
_audit_update_record
;
2020-04-27 deposited with the CCDC.	2020-05-28 downloaded from the CCDC.
;
_cell_angle_alpha 90
_cell_angle_beta 89.999(2)
_cell_angle_gamma 90
_cell_formula_units_Z 4
_cell_length_a 12.4358(9)
_cell_length_b 18.8623(14)
_cell_length_c 15.7372(11)
_cell_measurement_reflns_used 9531
_cell_measurement_temperature 100(2)
_cell_measurement_theta_max 33.17
_cell_measurement_theta_min 3.00
_cell_volume 3691.4(5)
_computing_cell_refinement 'SAINT v8.37A (Bruker, 2015)'
_computing_data_reduction 'SAINT v8.37A (Bruker, 2015)'
_computing_molecular_graphics 'Olex2 (Dolomanov et al., 2009)'
_computing_publication_material 'Olex2 (Dolomanov et al., 2009)'
_computing_structure_refinement 'ShelXL (Sheldrick, 2015)'
_computing_structure_solution 'ShelXT (Sheldrick, 2015)'
_diffrn_ambient_temperature 100.0
_diffrn_detector_area_resol_mean 8
_diffrn_measured_fraction_theta_full 0.998
_diffrn_measured_fraction_theta_max 0.999
_diffrn_measurement_device_type 'Bruker D8 Quest with a Photon 100 CMOS detector'
_diffrn_measurement_method '\f and \w scans'
_diffrn_radiation_monochromator graphite
_diffrn_radiation_type MoK\a
_diffrn_radiation_wavelength 0.71073
_diffrn_reflns_av_R_equivalents 0.0298
_diffrn_reflns_av_unetI/netI 0.0274
_diffrn_reflns_Laue_measured_fraction_full 0.998
_diffrn_reflns_Laue_measured_fraction_max 0.999
_diffrn_reflns_limit_h_max 18
_diffrn_reflns_limit_h_min -18
_diffrn_reflns_limit_k_max 27
_diffrn_reflns_limit_k_min -27
_diffrn_reflns_limit_l_max 23
_diffrn_reflns_limit_l_min -23
_diffrn_reflns_number 55176
_diffrn_reflns_point_group_measured_fraction_full 0.998
_diffrn_reflns_point_group_measured_fraction_max 0.999
_diffrn_reflns_theta_full 25.242
_diffrn_reflns_theta_max 31.506
_diffrn_reflns_theta_min 2.805
_diffrn_source 'sealed tube'
_diffrn_standards_number 0
_exptl_absorpt_coefficient_mu 5.148
_exptl_absorpt_correction_T_max 0.3399
_exptl_absorpt_correction_T_min 0.2710
_exptl_absorpt_correction_type multi-scan
_exptl_absorpt_process_details
'SADABS-2016/2 (Bruker,2016/2) was used for absorption correction. wR2(int) was 0.0674 before and 0.0482 after correction. The Ratio of minimum to maximum transmission is 0.7973. The \l/2 correction factor is Not present.'
_exptl_crystal_colour colourless
_exptl_crystal_colour_primary colourless
_exptl_crystal_density_diffrn 1.834
_exptl_crystal_description parallelpipeds
_exptl_crystal_F_000 1976
_exptl_crystal_size_max 0.22
_exptl_crystal_size_mid 0.2
_exptl_crystal_size_min 0.16
_refine_diff_density_max 0.666
_refine_diff_density_min -1.819
_refine_diff_density_rms 0.124
_refine_ls_extinction_method none
_refine_ls_goodness_of_fit_ref 1.029
_refine_ls_hydrogen_treatment constr
_refine_ls_matrix_type full
_refine_ls_number_parameters 442
_refine_ls_number_reflns 12278
_refine_ls_number_restraints 0
_refine_ls_restrained_S_all 1.029
_refine_ls_R_factor_all 0.0182
_refine_ls_R_factor_gt 0.0173
_refine_ls_shift/su_max 0.003
_refine_ls_shift/su_mean 0.000
_refine_ls_structure_factor_coef Fsqd
_refine_ls_weighting_details 'w=1/[\s^2^(Fo^2^)+(0.0182P)^2^] where P=(Fo^2^+2Fc^2^)/3'
_refine_ls_weighting_scheme calc
_refine_ls_wR_factor_gt 0.0392
_refine_ls_wR_factor_ref 0.0394
_reflns_Friedel_coverage 0.000
_reflns_number_gt 11838
_reflns_number_total 12278
_reflns_threshold_expression 'I > 2\s(I)'
_cod_data_source_file d0dt01590c2.cif
_cod_data_source_block rad560_0m
_cod_depositor_comments 'Adding full bibliography for 1558136--1558141.cif.'
_cod_database_code 1558136
_shelx_shelxl_version_number 2017/1
_shelx_space_group_comment
;

The symmetry employed for this shelxl refinement is uniquely defined
by the following loop, which should always be used as a source of
symmetry information in preference to the above space-group names.
They are only intended as comments.
;
_shelx_estimated_absorpt_t_max 0.493
_shelx_estimated_absorpt_t_min 0.397
_olex2_refinement_description
;
1. Twinned data refinement
 Scales: 0.4187(3)
 0.5813(3)
2. Fixed Uiso
 At 1.2 times of:
  All C(H) groups, All C(H,H) groups
 At 1.5 times of:
  All C(H,H,H) groups
3.a Ternary CH refined with riding coordinates:
 C15(H15), C18(H18), C27(H27), C30(H30)
3.b Secondary CH2 refined with riding coordinates:
 C7(H7A,H7B), C8(H8A,H8B)
3.c Aromatic/amide H refined with riding coordinates:
 C11(H11), C12(H12), C13(H13), C23(H23), C24(H24), C25(H25)
3.d Idealised Me refined as rotating group:
 C16(H16A,H16B,H16C), C17(H17A,H17B,H17C), C19(H19A,H19B,H19C), C20(H20A,H20B,
 H20C), C28(H28A,H28B,H28C), C29(H29A,H29B,H29C), C31(H31A,H31B,H31C), C32(H32A,
 H32B,H32C)
;
_olex2_submission_special_instructions 'No special instructions were received'

loop_
_space_group_symop_operation_xyz
'x, y, z'
'-x+1/2, y+1/2, -z+1/2'
'-x, -y, -z'
'x-1/2, -y-1/2, z-1/2'

loop_
_atom_site_label
_atom_site_type_symbol
_atom_site_fract_x
_atom_site_fract_y
_atom_site_fract_z
_atom_site_U_iso_or_equiv
_atom_site_adp_type
_atom_site_occupancy
_atom_site_site_symmetry_order
_atom_site_calc_flag
_atom_site_refinement_flags_posn
_atom_site_refinement_flags_adp
_atom_site_refinement_flags_occupancy
_atom_site_disorder_assembly
_atom_site_disorder_group
Au Au 0.74396(2) 0.27353(2) 0.73786(2) 0.01263(2) Uani 1 1 d . . . . .
Fe Fe 0.94713(2) 0.29313(2) 0.73804(2) 0.01617(5) Uani 1 1 d . . . . .
O1 O 1.18335(10) 0.31191(7) 0.74415(10) 0.0206(3) Uani 1 1 d . . . . .
O2 O 0.88463(15) 0.26503(11) 0.91668(12) 0.0334(4) Uani 1 1 d . . . . .
O3 O 0.96589(18) 0.13835(10) 0.71290(17) 0.0528(6) Uani 1 1 d . . . . .
O4 O 0.88712(16) 0.30633(15) 0.55692(13) 0.0501(6) Uani 1 1 d . . . . .
O5 O 0.89754(14) 0.44516(9) 0.76122(16) 0.0416(5) Uani 1 1 d . . . . .
N1 N 0.52672(13) 0.24998(9) 0.81134(10) 0.0113(3) Uani 1 1 d . . . . .
N2 N 0.52292(13) 0.24754(9) 0.67338(10) 0.0113(3) Uani 1 1 d . . . . .
C1 C 1.09354(14) 0.30640(10) 0.74148(14) 0.0175(3) Uani 1 1 d . . . . .
C2 C 0.90743(18) 0.27622(12) 0.84804(16) 0.0229(5) Uani 1 1 d . . . . .
C3 C 0.95853(19) 0.19730(14) 0.72235(17) 0.0322(6) Uani 1 1 d . . . . .
C4 C 0.90968(19) 0.30141(16) 0.62662(17) 0.0307(5) Uani 1 1 d . . . . .
C5 C 0.91692(15) 0.38731(11) 0.75257(18) 0.0269(4) Uani 1 1 d . . . . .
C6 C 0.58428(12) 0.25574(8) 0.74126(12) 0.0098(3) Uani 1 1 d . . . . .
C7 C 0.41150(15) 0.23741(10) 0.79347(13) 0.0139(4) Uani 1 1 d . . . . .
H7A H 0.366056 0.275623 0.817351 0.017 Uiso 1 1 calc R . . . .
H7B H 0.387452 0.191221 0.816539 0.017 Uiso 1 1 calc R . . . .
C8 C 0.40884(15) 0.23777(11) 0.69572(13) 0.0138(4) Uani 1 1 d . . . . .
H8A H 0.380745 0.192410 0.673162 0.017 Uiso 1 1 calc R . . . .
H8B H 0.364260 0.277256 0.673893 0.017 Uiso 1 1 calc R . . . .
C9 C 0.57014(16) 0.25622(11) 0.89504(12) 0.0120(3) Uani 1 1 d . . . . .
C10 C 0.61151(17) 0.19529(11) 0.93503(13) 0.0149(4) Uani 1 1 d . . . . .
C11 C 0.65688(19) 0.20398(12) 1.01498(13) 0.0191(4) Uani 1 1 d . . . . .
H11 H 0.684774 0.163928 1.044203 0.023 Uiso 1 1 calc R . . . .
C12 C 0.6620(2) 0.27056(12) 1.05289(14) 0.0205(4) Uani 1 1 d . . . . .
H12 H 0.695017 0.275639 1.107003 0.025 Uiso 1 1 calc R . . . .
C13 C 0.61961(18) 0.32945(12) 1.01250(13) 0.0193(4) Uani 1 1 d . . . . .
H13 H 0.622941 0.374422 1.039541 0.023 Uiso 1 1 calc R . . . .
C14 C 0.57213(17) 0.32354(11) 0.93276(13) 0.0156(4) Uani 1 1 d . . . . .
C15 C 0.60935(18) 0.12380(11) 0.89131(14) 0.0193(4) Uani 1 1 d . . . . .
H15 H 0.561774 0.128179 0.840350 0.023 Uiso 1 1 calc R . . . .
C16 C 0.72140(19) 0.10319(13) 0.85994(19) 0.0318(5) Uani 1 1 d . . . . .
H16A H 0.749672 0.140807 0.823244 0.048 Uiso 1 1 calc GR . . . .
H16B H 0.716997 0.058830 0.827716 0.048 Uiso 1 1 calc GR . . . .
H16C H 0.769359 0.096738 0.908737 0.048 Uiso 1 1 calc GR . . . .
C17 C 0.5622(3) 0.06624(14) 0.94804(19) 0.0428(7) Uani 1 1 d . . . . .
H17A H 0.607491 0.060484 0.998548 0.064 Uiso 1 1 calc GR . . . .
H17B H 0.559452 0.021398 0.916663 0.064 Uiso 1 1 calc GR . . . .
H17C H 0.489396 0.079790 0.965431 0.064 Uiso 1 1 calc GR . . . .
C18 C 0.52581(19) 0.38823(11) 0.88977(14) 0.0191(4) Uani 1 1 d . . . . .
H18 H 0.495673 0.373009 0.833751 0.023 Uiso 1 1 calc R . . . .
C19 C 0.6133(3) 0.44398(13) 0.87251(18) 0.0321(6) Uani 1 1 d . . . . .
H19A H 0.645999 0.458624 0.926400 0.048 Uiso 1 1 calc GR . . . .
H19B H 0.581115 0.485285 0.844602 0.048 Uiso 1 1 calc GR . . . .
H19C H 0.668682 0.423574 0.835543 0.048 Uiso 1 1 calc GR . . . .
C20 C 0.4333(2) 0.41886(14) 0.94269(18) 0.0310(6) Uani 1 1 d . . . . .
H20A H 0.377162 0.382867 0.949524 0.046 Uiso 1 1 calc GR . . . .
H20B H 0.403354 0.460363 0.913677 0.046 Uiso 1 1 calc GR . . . .
H20C H 0.460370 0.432921 0.998701 0.046 Uiso 1 1 calc GR . . . .
C21 C 0.56245(15) 0.25683(11) 0.58877(12) 0.0121(3) Uani 1 1 d . . . . .
C22 C 0.59592(16) 0.19692(10) 0.54260(13) 0.0141(4) Uani 1 1 d . . . . .
C23 C 0.64333(18) 0.20802(12) 0.46352(14) 0.0176(4) Uani 1 1 d . . . . .
H23 H 0.667284 0.168627 0.431018 0.021 Uiso 1 1 calc R . . . .
C24 C 0.65591(19) 0.27662(11) 0.43164(14) 0.0184(4) Uani 1 1 d . . . . .
H24 H 0.689853 0.283533 0.378193 0.022 Uiso 1 1 calc R . . . .
C25 C 0.61949(19) 0.33454(11) 0.47706(13) 0.0185(4) Uani 1 1 d . . . . .
H25 H 0.627148 0.380759 0.453857 0.022 Uiso 1 1 calc R . . . .
C26 C 0.57149(17) 0.32596(11) 0.55676(13) 0.0145(4) Uani 1 1 d . . . . .
C27 C 0.57541(18) 0.12253(11) 0.57584(14) 0.0190(4) Uani 1 1 d . . . . .
H27 H 0.558443 0.126295 0.637785 0.023 Uiso 1 1 calc R . . . .
C28 C 0.6730(2) 0.07389(12) 0.56634(17) 0.0308(5) Uani 1 1 d . . . . .
H28A H 0.687867 0.066222 0.505885 0.046 Uiso 1 1 calc GR . . . .
H28B H 0.658055 0.028288 0.593743 0.046 Uiso 1 1 calc GR . . . .
H28C H 0.735614 0.095990 0.593317 0.046 Uiso 1 1 calc GR . . . .
C29 C 0.4766(2) 0.09137(11) 0.53116(16) 0.0259(5) Uani 1 1 d . . . . .
H29A H 0.414640 0.122543 0.540256 0.039 Uiso 1 1 calc GR . . . .
H29B H 0.461064 0.044316 0.554537 0.039 Uiso 1 1 calc GR . . . .
H29C H 0.490993 0.087318 0.470125 0.039 Uiso 1 1 calc GR . . . .
C30 C 0.5304(2) 0.39002(11) 0.60552(13) 0.0188(4) Uani 1 1 d . . . . .
H30 H 0.503112 0.373049 0.661720 0.023 Uiso 1 1 calc R . . . .
C31 C 0.4365(2) 0.42323(12) 0.55789(16) 0.0246(5) Uani 1 1 d . . . . .
H31A H 0.459696 0.436685 0.500608 0.037 Uiso 1 1 calc GR . . . .
H31B H 0.411783 0.465469 0.588458 0.037 Uiso 1 1 calc GR . . . .
H31C H 0.377523 0.388918 0.553966 0.037 Uiso 1 1 calc GR . . . .
C32 C 0.6196(2) 0.44384(12) 0.62236(16) 0.0273(5) Uani 1 1 d . . . . .
H32A H 0.675600 0.421935 0.657476 0.041 Uiso 1 1 calc GR . . . .
H32B H 0.589712 0.484962 0.652179 0.041 Uiso 1 1 calc GR . . . .
H32C H 0.650880 0.459175 0.568217 0.041 Uiso 1 1 calc GR . . . .
Sb Sb 0.79506(2) 0.48950(2) 0.24821(2) 0.02096(3) Uani 1 1 d . . . . .
F1 F 0.67324(11) 0.54824(9) 0.25087(12) 0.0430(4) Uani 1 1 d . . . . .
F2 F 0.85727(13) 0.54891(7) 0.16586(9) 0.0299(3) Uani 1 1 d . . . . .
F3 F 0.73323(18) 0.43373(9) 0.16319(12) 0.0487(5) Uani 1 1 d . . . . .
F4 F 0.7355(2) 0.43058(9) 0.33098(12) 0.0576(6) Uani 1 1 d . . . . .
F5 F 0.85979(15) 0.54545(8) 0.33226(10) 0.0366(4) Uani 1 1 d . . . . .
F6 F 0.91771(11) 0.43167(6) 0.24502(11) 0.0330(3) Uani 1 1 d . . . . .

loop_
_atom_site_aniso_label
_atom_site_aniso_U_11
_atom_site_aniso_U_22
_atom_site_aniso_U_33
_atom_site_aniso_U_23
_atom_site_aniso_U_13
_atom_site_aniso_U_12
Au 0.00751(2) 0.01784(3) 0.01254(3) 0.00013(2) 0.00000(3) -0.00111(2)
Fe 0.00900(10) 0.02340(12) 0.01613(13) -0.00046(12) 0.00062(11) -0.00103(9)
O1 0.0113(5) 0.0282(6) 0.0224(8) -0.0017(6) 0.0007(6) 0.0001(5)
O2 0.0196(8) 0.0625(13) 0.0182(9) 0.0041(8) -0.0006(7) -0.0097(9)
O3 0.0508(13) 0.0289(10) 0.0786(18) -0.0119(10) 0.0214(12) -0.0024(10)
O4 0.0218(9) 0.107(2) 0.0213(10) 0.0052(12) 0.0005(8) 0.0009(12)
O5 0.0285(8) 0.0295(8) 0.0668(15) 0.0005(10) 0.0017(11) 0.0040(7)
N1 0.0078(7) 0.0177(7) 0.0085(7) -0.0009(6) 0.0004(5) -0.0008(6)
N2 0.0101(7) 0.0139(7) 0.0099(7) 0.0008(6) -0.0001(5) -0.0006(6)
C1 0.0166(7) 0.0210(8) 0.0150(9) 0.0005(7) 0.0005(8) 0.0002(6)
C2 0.0119(9) 0.0352(12) 0.0216(12) -0.0003(8) -0.0019(8) -0.0044(8)
C3 0.0227(10) 0.0369(13) 0.0371(15) -0.0075(10) 0.0086(10) -0.0047(10)
C4 0.0136(10) 0.0533(16) 0.0252(13) 0.0011(11) 0.0013(9) -0.0006(11)
C5 0.0138(7) 0.0328(10) 0.0342(13) 0.0009(10) -0.0005(9) 0.0010(7)
C6 0.0089(6) 0.0095(6) 0.0110(8) 0.0014(7) -0.0011(6) 0.0013(5)
C7 0.0098(8) 0.0196(9) 0.0122(9) -0.0004(7) 0.0002(6) -0.0014(7)
C8 0.0078(8) 0.0203(9) 0.0132(9) -0.0007(7) -0.0002(6) -0.0014(7)
C9 0.0093(8) 0.0190(9) 0.0077(8) -0.0004(7) -0.0004(6) -0.0020(7)
C10 0.0129(8) 0.0188(9) 0.0131(9) 0.0016(7) -0.0002(7) -0.0004(7)
C11 0.0172(9) 0.0252(10) 0.0148(9) 0.0051(8) -0.0022(8) 0.0001(8)
C12 0.0174(9) 0.0328(12) 0.0112(9) -0.0004(7) -0.0021(8) -0.0031(9)
C13 0.0189(10) 0.0254(11) 0.0134(9) -0.0034(7) -0.0002(7) -0.0025(9)
C14 0.0141(9) 0.0194(9) 0.0134(9) -0.0023(7) 0.0015(7) -0.0023(8)
C15 0.0214(10) 0.0175(9) 0.0189(10) 0.0031(7) -0.0026(8) -0.0004(8)
C16 0.0258(12) 0.0242(10) 0.0453(15) -0.0054(9) -0.0002(10) 0.0074(9)
C17 0.069(2) 0.0270(13) 0.0327(15) 0.0043(10) 0.0077(14) -0.0199(14)
C18 0.0247(11) 0.0152(9) 0.0172(10) -0.0028(7) -0.0022(8) 0.0003(8)
C19 0.0432(15) 0.0217(11) 0.0315(14) 0.0009(9) 0.0050(11) -0.0048(11)
C20 0.0293(13) 0.0287(12) 0.0349(14) -0.0071(10) -0.0035(10) 0.0087(11)
C21 0.0101(8) 0.0171(9) 0.0091(8) 0.0003(6) -0.0004(6) -0.0018(7)
C22 0.0132(8) 0.0167(9) 0.0123(9) 0.0013(7) 0.0009(7) 0.0004(7)
C23 0.0176(10) 0.0218(10) 0.0135(10) -0.0028(7) 0.0013(7) 0.0023(8)
C24 0.0163(9) 0.0267(11) 0.0121(9) 0.0026(7) 0.0034(8) -0.0031(8)
C25 0.0210(10) 0.0190(10) 0.0156(10) 0.0038(7) 0.0022(7) -0.0056(8)
C26 0.0158(9) 0.0148(9) 0.0130(9) 0.0011(6) -0.0008(7) -0.0029(7)
C27 0.0246(10) 0.0161(9) 0.0164(10) 0.0011(7) 0.0064(8) 0.0032(8)
C28 0.0333(13) 0.0250(11) 0.0341(14) 0.0054(9) 0.0074(10) 0.0121(10)
C29 0.0325(12) 0.0181(9) 0.0269(12) -0.0030(8) 0.0054(9) -0.0058(9)
C30 0.0275(11) 0.0152(9) 0.0137(9) 0.0003(7) 0.0030(8) -0.0025(8)
C31 0.0254(12) 0.0210(11) 0.0275(12) 0.0043(8) 0.0008(9) 0.0022(9)
C32 0.0387(14) 0.0163(10) 0.0271(12) -0.0010(8) -0.0067(10) -0.0052(10)
Sb 0.02393(6) 0.02288(6) 0.01608(6) 0.00125(5) 0.00240(6) -0.00139(5)
F1 0.0271(6) 0.0629(9) 0.0390(9) -0.0029(9) 0.0054(7) 0.0134(7)
F2 0.0390(9) 0.0272(7) 0.0236(7) 0.0072(5) 0.0099(6) 0.0034(7)
F3 0.0458(12) 0.0510(10) 0.0493(11) -0.0204(8) -0.0105(9) -0.0128(10)
F4 0.0719(17) 0.0506(10) 0.0504(11) 0.0186(8) 0.0295(12) -0.0147(11)
F5 0.0556(12) 0.0313(8) 0.0228(8) -0.0059(6) -0.0125(7) 0.0076(8)
F6 0.0387(7) 0.0248(6) 0.0354(8) 0.0019(6) -0.0018(7) 0.0106(5)

loop_
_atom_type_symbol
_atom_type_description
_atom_type_scat_dispersion_real
_atom_type_scat_dispersion_imag
_atom_type_scat_source
C C 0.0033 0.0016 'International Tables Vol C Tables 4.2.6.8 and 6.1.1.4'
H H 0.0000 0.0000 'International Tables Vol C Tables 4.2.6.8 and 6.1.1.4'
Au Au -2.0133 8.8022 'International Tables Vol C Tables 4.2.6.8 and 6.1.1.4'
F F 0.0171 0.0103 'International Tables Vol C Tables 4.2.6.8 and 6.1.1.4'
Fe Fe 0.3463 0.8444 'International Tables Vol C Tables 4.2.6.8 and 6.1.1.4'
N N 0.0061 0.0033 'International Tables Vol C Tables 4.2.6.8 and 6.1.1.4'
O O 0.0106 0.0060 'International Tables Vol C Tables 4.2.6.8 and 6.1.1.4'
Sb Sb -0.5866 1.5461 'International Tables Vol C Tables 4.2.6.8 and 6.1.1.4'

loop_
_geom_angle_atom_site_label_1
_geom_angle_atom_site_label_2
_geom_angle_atom_site_label_3
_geom_angle
_geom_angle_site_symmetry_1
_geom_angle_site_symmetry_3
_geom_angle_publ_flag
Fe Au C2 40.88(5) . . ?
C6 Au Fe 177.97(5) . . ?
C6 Au C2 137.36(7) . . ?
C1 Fe Au 178.30(7) . . ?
C2 Fe Au 73.06(7) . . ?
C2 Fe C1 105.27(10) . . ?
C2 Fe C3 88.65(11) . . ?
C2 Fe C5 89.75(11) . . ?
C3 Fe Au 86.19(8) . . ?
C3 Fe C1 93.54(10) . . ?
C3 Fe C5 172.58(10) . . ?
C4 Fe Au 76.01(8) . . ?
C4 Fe C1 105.66(10) . . ?
C4 Fe C2 149.06(10) . . ?
C4 Fe C3 88.54(13) . . ?
C4 Fe C5 89.11(13) . . ?
C5 Fe Au 86.42(6) . . ?
C5 Fe C1 93.87(8) . . ?
C6 N1 C7 112.32(15) . . ?
C6 N1 C9 123.99(16) . . ?
C9 N1 C7 123.69(15) . . ?
C6 N2 C8 112.19(15) . . ?
C6 N2 C21 122.66(16) . . ?
C21 N2 C8 124.65(16) . . ?
O1 C1 Fe 177.45(17) . . ?
Fe C2 Au 66.07(7) . . ?
O2 C2 Au 115.05(18) . . ?
O2 C2 Fe 178.6(2) . . ?
O3 C3 Fe 179.7(3) . . ?
O4 C4 Fe 179.4(3) . . ?
O5 C5 Fe 179.4(2) . . ?
N1 C6 Au 124.80(13) . . ?
N1 C6 N2 110.65(14) . . ?
N2 C6 Au 124.54(14) . . ?
N1 C7 C8 102.13(16) . . ?
N2 C8 C7 102.62(16) . . ?
C10 C9 N1 118.90(18) . . ?
C14 C9 N1 118.15(18) . . ?
C14 C9 C10 122.93(18) . . ?
C9 C10 C15 121.16(18) . . ?
C11 C10 C9 117.21(19) . . ?
C11 C10 C15 121.61(19) . . ?
C10 C11 C12 120.9(2) . . ?
C13 C12 C11 120.6(2) . . ?
C12 C13 C14 120.8(2) . . ?
C9 C14 C18 122.38(18) . . ?
C13 C14 C9 117.5(2) . . ?
C13 C14 C18 120.10(19) . . ?
C10 C15 C16 110.92(18) . . ?
C10 C15 C17 112.04(19) . . ?
C17 C15 C16 111.0(2) . . ?
C14 C18 C19 111.2(2) . . ?
C14 C18 C20 110.33(19) . . ?
C20 C18 C19 111.67(19) . . ?
C22 C21 N2 118.96(17) . . ?
C26 C21 N2 118.42(18) . . ?
C26 C21 C22 122.54(18) . . ?
C21 C22 C27 120.98(18) . . ?
C23 C22 C21 117.78(18) . . ?
C23 C22 C27 121.16(18) . . ?
C22 C23 C24 120.5(2) . . ?
C25 C24 C23 120.7(2) . . ?
C24 C25 C26 120.82(19) . . ?
C21 C26 C30 122.07(18) . . ?
C25 C26 C21 117.64(19) . . ?
C25 C26 C30 120.28(18) . . ?
C22 C27 C28 112.79(18) . . ?
C22 C27 C29 109.32(18) . . ?
C28 C27 C29 111.19(19) . . ?
C26 C30 C31 109.65(18) . . ?
C26 C30 C32 111.9(2) . . ?
C31 C30 C32 111.67(18) . . ?
F1 Sb F2 89.75(7) . . ?
F3 Sb F1 90.93(9) . . ?
F3 Sb F2 90.65(8) . . ?
F3 Sb F5 178.81(9) . . ?
F3 Sb F6 89.32(8) . . ?
F4 Sb F1 90.91(10) . . ?
F4 Sb F2 179.01(10) . . ?
F4 Sb F3 90.08(8) . . ?
F4 Sb F5 90.75(9) . . ?
F4 Sb F6 89.71(9) . . ?
F5 Sb F1 89.91(8) . . ?
F5 Sb F2 88.52(7) . . ?
F5 Sb F6 89.83(7) . . ?
F6 Sb F1 179.34(7) . . ?
F6 Sb F2 89.63(7) . . ?

loop_
_geom_bond_atom_site_label_1
_geom_bond_atom_site_label_2
_geom_bond_distance
_geom_bond_site_symmetry_2
_geom_bond_publ_flag
Au Fe 2.5535(3) . ?
Au C2 2.672(2) . ?
Au C6 2.0147(16) . ?
Fe C1 1.8386(18) . ?
Fe C2 1.828(3) . ?
Fe C3 1.830(3) . ?
Fe C4 1.821(3) . ?
Fe C5 1.830(2) . ?
O1 C1 1.122(2) . ?
O2 C2 1.136(3) . ?
O3 C3 1.126(3) . ?
O4 C4 1.136(3) . ?
O5 C5 1.126(3) . ?
N1 C6 1.319(2) . ?
N1 C7 1.479(2) . ?
N1 C9 1.428(2) . ?
N2 C6 1.322(2) . ?
N2 C8 1.473(2) . ?
N2 C21 1.430(2) . ?
C7 C8 1.539(3) . ?
C9 C10 1.408(3) . ?
C9 C14 1.402(3) . ?
C10 C11 1.389(3) . ?
C10 C15 1.514(3) . ?
C11 C12 1.392(3) . ?
C12 C13 1.384(3) . ?
C13 C14 1.391(3) . ?
C14 C18 1.510(3) . ?
C15 C16 1.528(3) . ?
C15 C17 1.523(3) . ?
C18 C19 1.538(3) . ?
C18 C20 1.533(3) . ?
C21 C22 1.406(3) . ?
C21 C26 1.402(3) . ?
C22 C23 1.393(3) . ?
C22 C27 1.519(3) . ?
C23 C24 1.397(3) . ?
C24 C25 1.382(3) . ?
C25 C26 1.398(3) . ?
C26 C30 1.520(3) . ?
C27 C28 1.529(3) . ?
C27 C29 1.533(3) . ?
C30 C31 1.523(3) . ?
C30 C32 1.527(3) . ?
Sb F1 1.8773(14) . ?
Sb F2 1.8798(14) . ?
Sb F3 1.8676(16) . ?
Sb F4 1.8654(15) . ?
Sb F5 1.8739(16) . ?
Sb F6 1.8759(13) . ?

loop_
_geom_torsion_atom_site_label_1
_geom_torsion_atom_site_label_2
_geom_torsion_atom_site_label_3
_geom_torsion_atom_site_label_4
_geom_torsion
_geom_torsion_site_symmetry_1
_geom_torsion_site_symmetry_2
_geom_torsion_site_symmetry_3
_geom_torsion_site_symmetry_4
_geom_torsion_publ_flag
N1 C7 C8 N2 2.2(2) . . . . ?
N1 C9 C10 C11 177.51(19) . . . . ?
N1 C9 C10 C15 -0.7(3) . . . . ?
N1 C9 C14 C13 -176.80(18) . . . . ?
N1 C9 C14 C18 2.8(3) . . . . ?
N2 C21 C22 C23 -174.15(19) . . . . ?
N2 C21 C22 C27 9.1(3) . . . . ?
N2 C21 C26 C25 174.22(19) . . . . ?
N2 C21 C26 C30 -6.2(3) . . . . ?
C1 Fe C2 Au -179.72(6) . . . . ?
C3 Fe C2 Au -86.42(8) . . . . ?
C4 Fe C2 Au -1.5(2) . . . . ?
C5 Fe C2 Au 86.33(7) . . . . ?
C6 N1 C7 C8 -0.9(2) . . . . ?
C6 N1 C9 C10 -87.8(2) . . . . ?
C6 N1 C9 C14 90.5(2) . . . . ?
C6 N2 C8 C7 -3.0(2) . . . . ?
C6 N2 C21 C22 96.2(2) . . . . ?
C6 N2 C21 C26 -80.5(2) . . . . ?
C7 N1 C6 Au 179.64(12) . . . . ?
C7 N1 C6 N2 -1.0(2) . . . . ?
C7 N1 C9 C10 93.2(2) . . . . ?
C7 N1 C9 C14 -88.5(2) . . . . ?
C8 N2 C6 Au -178.01(12) . . . . ?
C8 N2 C6 N1 2.6(2) . . . . ?
C8 N2 C21 C22 -92.6(2) . . . . ?
C8 N2 C21 C26 90.7(2) . . . . ?
C9 N1 C6 Au 0.5(3) . . . . ?
C9 N1 C6 N2 179.92(19) . . . . ?
C9 N1 C7 C8 178.20(18) . . . . ?
C9 C10 C11 C12 -0.8(3) . . . . ?
C9 C10 C15 C16 105.4(2) . . . . ?
C9 C10 C15 C17 -129.9(2) . . . . ?
C9 C14 C18 C19 -117.5(2) . . . . ?
C9 C14 C18 C20 118.0(2) . . . . ?
C10 C9 C14 C13 1.4(3) . . . . ?
C10 C9 C14 C18 -179.0(2) . . . . ?
C10 C11 C12 C13 1.6(4) . . . . ?
C11 C10 C15 C16 -72.8(3) . . . . ?
C11 C10 C15 C17 51.9(3) . . . . ?
C11 C12 C13 C14 -0.8(4) . . . . ?
C12 C13 C14 C9 -0.7(3) . . . . ?
C12 C13 C14 C18 179.7(2) . . . . ?
C13 C14 C18 C19 62.1(3) . . . . ?
C13 C14 C18 C20 -62.4(3) . . . . ?
C14 C9 C10 C11 -0.7(3) . . . . ?
C14 C9 C10 C15 -178.97(19) . . . . ?
C15 C10 C11 C12 177.4(2) . . . . ?
C21 N2 C6 Au -5.8(3) . . . . ?
C21 N2 C6 N1 174.81(18) . . . . ?
C21 N2 C8 C7 -175.03(18) . . . . ?
C21 C22 C23 C24 -0.5(3) . . . . ?
C21 C22 C27 C28 -136.0(2) . . . . ?
C21 C22 C27 C29 99.8(2) . . . . ?
C21 C26 C30 C31 -113.6(2) . . . . ?
C21 C26 C30 C32 122.0(2) . . . . ?
C22 C21 C26 C25 -2.4(3) . . . . ?
C22 C21 C26 C30 177.2(2) . . . . ?
C22 C23 C24 C25 -1.4(4) . . . . ?
C23 C22 C27 C28 47.4(3) . . . . ?
C23 C22 C27 C29 -76.8(2) . . . . ?
C23 C24 C25 C26 1.5(4) . . . . ?
C24 C25 C26 C21 0.4(3) . . . . ?
C24 C25 C26 C30 -179.2(2) . . . . ?
C25 C26 C30 C31 66.0(3) . . . . ?
C25 C26 C30 C32 -58.5(3) . . . . ?
C26 C21 C22 C23 2.4(3) . . . . ?
C26 C21 C22 C27 -174.3(2) . . . . ?
C27 C22 C23 C24 176.2(2) . . . . ?

loop_
_twin_individual_id
_twin_individual_mass_fraction_refined
1 0.4187(3)
2 0.5813(3)
